data_4003686
loop_
_publ_author_name
'Wasson, Megan C.'
'Zhang, Xuan'
'Otake, Ken-ichi'
'Rosen, Andrew S.'
'Alayoglu, Selim'
'Krzyaniak, Matthew D.'
'Chen, Zhijie'
'Redfern, Louis R.'
'Robison, Lee'
'Son, Florencia A.'
'Chen, Yongwei'
'Islamoglu, Timur'
'Notestein, Justin M.'
'Snurr, Randall Q.'
'Wasielewski, Michael R.'
'Farha, Omar K.'

_publ_section_title
;
 Supramolecular Porous Assemblies of Atomically Precise Catalytically
 Active Cerium-Based Clusters
;
_journal_name_full 'Chemistry of Materials'
_journal_paper_doi 10.1021/acs.chemmater.0c02740
_journal_year 2020
_chemical_formula_sum 'C114 H80 Ce38 O114'
_chemical_formula_weight 8598.33
_space_group_crystal_system tetragonal
_space_group_IT_number 87
_space_group_name_Hall '-I 4'
_space_group_name_H-M_alt 'I 4/m'
_atom_sites_solution_hydrogens geom
_audit_creation_method SHELXL-2018/3
_audit_update_record
;
2020-05-03 deposited with the CCDC.	2020-05-03 downloaded from the CCDC.
;
_cell_angle_alpha 90
_cell_angle_beta 90
_cell_angle_gamma 90
_cell_formula_units_Z 2
_cell_length_a 23.2865(8)
_cell_length_b 23.2865(8)
_cell_length_c 34.8183(14)
_cell_measurement_reflns_used 7616
_cell_measurement_temperature 100(2)
_cell_measurement_theta_max 23.33
_cell_measurement_theta_min 2.47
_cell_volume 18880.6(12)
_computing_cell_refinement 'Bruker SAINT'
_computing_data_collection 'Bruker APEX2'
_computing_data_reduction 'Bruker SAINT'
_computing_molecular_graphics 'Bruker SHELXTL'
_computing_publication_material 'Bruker SHELXTL'
_computing_structure_refinement 'SHELXL-2018/3 (Sheldrick, 2018)'
_computing_structure_solution 'SHELXT 2018/2 (Sheldrick, 2018)'
_diffrn_ambient_temperature 100(2)
_diffrn_measured_fraction_theta_full 0.990
_diffrn_measured_fraction_theta_max 0.990
_diffrn_measurement_device_type 'Bruker APEX-II CCD'
_diffrn_measurement_method '\f and \w scans'
_diffrn_radiation_type MoK\a
_diffrn_radiation_wavelength 0.71073
_diffrn_reflns_av_R_equivalents 0.0864
_diffrn_reflns_av_unetI/netI 0.0434
_diffrn_reflns_Laue_measured_fraction_full 0.990
_diffrn_reflns_Laue_measured_fraction_max 0.990
_diffrn_reflns_limit_h_max 26
_diffrn_reflns_limit_h_min -24
_diffrn_reflns_limit_k_max 25
_diffrn_reflns_limit_k_min -22
_diffrn_reflns_limit_l_max 38
_diffrn_reflns_limit_l_min -38
_diffrn_reflns_number 42638
_diffrn_reflns_point_group_measured_fraction_full 0.990
_diffrn_reflns_point_group_measured_fraction_max 0.990
_diffrn_reflns_theta_full 23.409
_diffrn_reflns_theta_max 23.409
_diffrn_reflns_theta_min 1.237
_diffrn_source 'MoK\a I\mS microfocus source with MX Optics'
_exptl_absorpt_coefficient_mu 4.522
_exptl_absorpt_correction_T_max 1.0000
_exptl_absorpt_correction_T_min 0.5710
_exptl_absorpt_correction_type multi-scan
_exptl_absorpt_process_details '(SADABS-2014/5; Krause et al., 2015)'
_exptl_crystal_colour coloress
_exptl_crystal_density_diffrn 1.512
_exptl_crystal_description block
_exptl_crystal_F_000 7760
_exptl_crystal_size_max 0.246
_exptl_crystal_size_mid 0.106
_exptl_crystal_size_min 0.047
_refine_diff_density_max 5.858
_refine_diff_density_min -2.433
_refine_diff_density_rms 0.259
_refine_ls_extinction_method none
_refine_ls_goodness_of_fit_ref 1.329
_refine_ls_hydrogen_treatment constr
_refine_ls_matrix_type full
_refine_ls_number_parameters 313
_refine_ls_number_reflns 6980
_refine_ls_number_restraints 306
_refine_ls_restrained_S_all 1.322
_refine_ls_R_factor_all 0.1589
_refine_ls_R_factor_gt 0.1092
_refine_ls_shift/su_max 0.001
_refine_ls_shift/su_mean 0.000
_refine_ls_structure_factor_coef Fsqd
_refine_ls_weighting_details 'w=1/[\s^2^(Fo^2^)+(0.2000P)^2^] where P=(Fo^2^+2Fc^2^)/3'
_refine_ls_weighting_scheme calc
_refine_ls_wR_factor_gt 0.3307
_refine_ls_wR_factor_ref 0.4052
_reflns_Friedel_coverage 0.000
_reflns_number_gt 3416
_reflns_number_total 6980
_reflns_threshold_expression 'I > 2\s(I)'
_cod_data_source_file cm0c02740_si_002.cif
_cod_data_source_block Ce38BA-202005
_cod_original_cell_volume 18880.6(15)
_cod_database_code 4003686
_shelx_shelxl_version_number 2018/3
_shelx_space_group_comment
;
The symmetry employed for this shelxl refinement is uniquely defined
by the following loop, which should always be used as a source of
symmetry information in preference to the above space-group names.
They are only intended as comments.
;

loop_
_space_group_symop_operation_xyz
'x, y, z'
'-x, -y, z'
'-y, x, z'
'y, -x, z'
'x+1/2, y+1/2, z+1/2'
'-x+1/2, -y+1/2, z+1/2'
'-y+1/2, x+1/2, z+1/2'
'y+1/2, -x+1/2, z+1/2'
'-x, -y, -z'
'x, y, -z'
'y, -x, -z'
'-y, x, -z'
'-x+1/2, -y+1/2, -z+1/2'
'x+1/2, y+1/2, -z+1/2'
'y+1/2, -x+1/2, -z+1/2'
'-y+1/2, x+1/2, -z+1/2'

loop_
_atom_site_label
_atom_site_type_symbol
_atom_site_fract_x
_atom_site_fract_y
_atom_site_fract_z
_atom_site_U_iso_or_equiv
_atom_site_adp_type
_atom_site_occupancy
_atom_site_site_symmetry_order
_atom_site_calc_flag
_atom_site_refinement_flags_posn
_atom_site_refinement_flags_adp
_atom_site_refinement_flags_occupancy
_atom_site_disorder_assembly
_atom_site_disorder_group
C1 C 0.5374(9) 0.7510(11) 0.6759(7) 0.112(6) Uani 1 1 d . U . . .
C2 C 0.5383(6) 0.7978(6) 0.7056(4) 0.114(6) Uani 1 1 d G U . . .
C3 C 0.5513(6) 0.8538(7) 0.6949(4) 0.149(7) Uani 1 1 d G U . . .
H1 H 0.558251 0.862691 0.668645 0.179 Uiso 1 1 calc R U . . .
C4 C 0.5541(6) 0.8967(5) 0.7225(6) 0.173(9) Uani 1 1 d G U . . .
H2 H 0.563036 0.935008 0.715198 0.208 Uiso 1 1 calc R U . . .
C5 C 0.5440(7) 0.8837(7) 0.7609(5) 0.160(8) Uani 1 1 d G U . . .
H3 H 0.545932 0.913025 0.779770 0.192 Uiso 1 1 calc R U . . .
C6 C 0.5310(6) 0.8276(8) 0.7716(4) 0.145(7) Uani 1 1 d G U . . .
H4 H 0.524041 0.818725 0.797791 0.174 Uiso 1 1 calc R U . . .
C7 C 0.5281(6) 0.7847(5) 0.7439(5) 0.136(7) Uani 1 1 d G U . . .
H5 H 0.519255 0.746408 0.751238 0.164 Uiso 1 1 calc R U . . .
C8 C 0.4446(12) 0.6093(9) 0.7191(7) 0.125(7) Uani 1 1 d . U . . .
C9 C 0.4114(7) 0.6239(7) 0.7533(4) 0.135(6) Uani 1 1 d G U . . .
C10 C 0.4403(6) 0.6451(8) 0.7853(6) 0.189(9) Uani 1 1 d G U . . .
H6 H 0.480617 0.651198 0.784196 0.227 Uiso 1 1 calc R U . . .
C11 C 0.4102(9) 0.6574(9) 0.8188(5) 0.231(11) Uani 1 1 d G U . . .
H7 H 0.429989 0.671882 0.840576 0.278 Uiso 1 1 calc R U . . .
C12 C 0.3513(9) 0.6485(8) 0.8203(4) 0.214(11) Uani 1 1 d G U . . .
H8 H 0.330708 0.656869 0.843218 0.256 Uiso 1 1 calc R U . . .
C13 C 0.3224(6) 0.6273(7) 0.7884(6) 0.160(8) Uani 1 1 d G U . . .
H9 H 0.282055 0.621173 0.789479 0.193 Uiso 1 1 calc R U . . .
C14 C 0.3524(7) 0.6150(6) 0.7549(4) 0.126(6) Uani 1 1 d G U . . .
H10 H 0.332682 0.600489 0.733098 0.151 Uiso 1 1 calc R U . . .
Ce1 Ce 0.500000 0.500000 0.57602(5) 0.0626(6) Uani 1 4 d S T P . .
Ce2 Ce 0.61455(5) 0.48015(5) 0.500000 0.0666(5) Uani 1 2 d S T P . .
Ce3 Ce 0.63446(4) 0.59473(4) 0.57808(3) 0.0744(5) Uani 1 1 d . . . . .
Ce4 Ce 0.51940(4) 0.61241(4) 0.65170(3) 0.0837(5) Uani 1 1 d . . . . .
Ce5 Ce 0.74562(6) 0.57585(6) 0.500000 0.0866(6) Uani 1 2 d S T P . .
Ce6 Ce 0.53838(5) 0.72255(4) 0.57995(3) 0.0911(5) Uani 1 1 d . . . . .
Ce7 Ce 0.65490(7) 0.70429(6) 0.500000 0.0960(6) Uani 1 2 d S T P . .
O1B O 0.5414(6) 0.7703(6) 0.6427(5) 0.128(5) Uani 1 1 d . . . . .
O2B O 0.5293(5) 0.7016(5) 0.6865(3) 0.100(4) Uani 1 1 d . . . . .
O3B O 0.4181(5) 0.6058(5) 0.6864(3) 0.094(3) Uani 1 1 d . . . . .
O4B O 0.4982(6) 0.6031(5) 0.7229(4) 0.105(4) Uani 1 1 d . . . . .
O5 O 0.5664(4) 0.5466(4) 0.6149(3) 0.068(3) Uani 1 1 d . . . . .
O6 O 0.5877(5) 0.6616(4) 0.5393(3) 0.090(4) Uani 1 1 d . . . . .
O7 O 0.5679(4) 0.5486(4) 0.5384(2) 0.063(3) Uani 1 1 d . . . . .
O8 O 0.6811(4) 0.5278(5) 0.4618(3) 0.092(4) Uani 1 1 d . . . . .
O9 O 0.500000 0.500000 0.6748(7) 0.099(7) Uani 1 4 d S T P . .
O10 O 0.5844(4) 0.6585(4) 0.6151(3) 0.082(3) Uani 1 1 d . . . . .
O11 O 0.4748(4) 0.6754(4) 0.6146(3) 0.083(3) Uani 1 1 d . . . . .
O12 O 0.6984(4) 0.6394(4) 0.4629(4) 0.101(4) Uani 1 1 d . . . . .
O13 O 0.7887(11) 0.5499(10) 0.5703(7) 0.115(8) Uani 0.5 1 d . U P . .
O14 O 0.6428(15) 0.7810(17) 0.5663(10) 0.196(14) Uani 0.5 1 d . U P . .
O15 O 0.7575(18) 0.4608(17) 0.500000 0.141(14) Uani 0.5 2 d S TU P . .
O16 O 0.7092(6) 0.6418(5) 0.6238(5) 0.152(6) Uani 1 1 d . U . . .
O17F O 0.8070(13) 0.6572(15) 0.500000 0.108(10) Uani 0.5 2 d S TU P . .
O18F O 0.7538(15) 0.7323(13) 0.500000 0.105(10) Uani 0.5 2 d S TU P . .
O19 O 0.8490(17) 0.5446(15) 0.500000 0.049(10) Uani 0.25 2 d S TU P . .
O20 O 0.656(3) 0.808(3) 0.500000 0.12(2) Uani 0.25 2 d S TU P . .
C15 C 0.799(3) 0.705(3) 0.500000 0.123(19) Uiso 0.5 2 d S . P . .

loop_
_atom_site_aniso_label
_atom_site_aniso_U_11
_atom_site_aniso_U_22
_atom_site_aniso_U_33
_atom_site_aniso_U_23
_atom_site_aniso_U_13
_atom_site_aniso_U_12
C1 0.115(12) 0.110(12) 0.111(12) -0.001(11) 0.008(11) -0.018(11)
C2 0.109(10) 0.103(10) 0.130(12) -0.015(10) 0.003(10) 0.003(9)
C3 0.152(13) 0.117(12) 0.177(14) -0.027(11) 0.007(12) 0.003(11)
C4 0.176(14) 0.145(13) 0.199(15) -0.027(13) -0.015(14) 0.010(12)
C5 0.156(14) 0.144(13) 0.180(14) -0.051(13) -0.006(13) 0.016(12)
C6 0.150(13) 0.151(13) 0.134(13) -0.041(11) 0.015(11) 0.008(12)
C7 0.134(13) 0.138(13) 0.137(13) -0.022(11) -0.006(12) 0.003(11)
C8 0.156(14) 0.099(12) 0.120(13) -0.003(11) 0.025(13) -0.023(11)
C9 0.134(12) 0.120(11) 0.151(13) -0.042(11) 0.013(11) 0.000(10)
C10 0.194(15) 0.227(16) 0.146(14) -0.015(13) 0.020(13) 0.034(13)
C11 0.216(17) 0.274(17) 0.204(16) -0.034(15) 0.023(14) 0.028(15)
C12 0.200(16) 0.248(17) 0.193(16) -0.033(14) 0.001(14) 0.010(14)
C13 0.153(14) 0.162(14) 0.167(14) -0.037(13) -0.006(12) 0.012(12)
C14 0.124(12) 0.141(12) 0.113(12) -0.018(11) 0.016(10) 0.003(11)
Ce1 0.0636(8) 0.0636(8) 0.0606(12) 0.000 0.000 0.000
Ce2 0.0651(9) 0.0669(9) 0.0677(11) 0.000 0.000 -0.0042(5)
Ce3 0.0699(7) 0.0738(7) 0.0795(9) -0.0035(5) -0.0042(5) -0.0041(4)
Ce4 0.0859(8) 0.0840(8) 0.0812(9) -0.0087(5) 0.0003(5) -0.0025(5)
Ce5 0.0770(10) 0.0802(10) 0.1026(12) 0.000 0.000 -0.0075(7)
Ce6 0.0947(8) 0.0753(7) 0.1033(10) -0.0057(5) 0.0048(6) -0.0021(5)
Ce7 0.1097(12) 0.0746(10) 0.1037(13) 0.000 0.000 -0.0064(8)
O1B 0.131(11) 0.099(9) 0.152(14) -0.010(9) 0.019(10) -0.007(8)
O2B 0.103(8) 0.102(9) 0.096(9) -0.022(7) 0.005(7) -0.019(7)
O3B 0.101(8) 0.105(8) 0.077(8) -0.021(6) 0.008(7) 0.001(7)
O4B 0.102(9) 0.115(9) 0.097(9) -0.016(7) -0.006(8) -0.016(7)
O5 0.082(7) 0.066(6) 0.055(7) -0.003(4) 0.007(5) 0.000(5)
O6 0.091(8) 0.082(7) 0.098(9) -0.013(6) 0.016(6) -0.009(6)
O7 0.071(6) 0.071(6) 0.047(7) 0.007(4) 0.006(4) 0.004(4)
O8 0.080(7) 0.105(8) 0.089(9) -0.017(6) -0.014(6) -0.013(6)
O9 0.094(9) 0.094(9) 0.109(17) 0.000 0.000 0.000
O10 0.083(7) 0.070(6) 0.094(8) -0.009(6) -0.021(6) -0.005(5)
O11 0.088(7) 0.062(6) 0.099(8) -0.019(5) 0.018(6) -0.011(5)
O12 0.085(7) 0.076(7) 0.141(11) 0.008(7) -0.001(7) -0.004(5)
O13 0.148(16) 0.108(13) 0.090(13) -0.013(12) 0.033(12) -0.020(12)
O14 0.185(19) 0.24(2) 0.16(2) 0.014(17) -0.029(16) 0.052(16)
O15 0.15(2) 0.117(19) 0.16(2) 0.000 0.000 0.016(16)
O16 0.147(10) 0.099(8) 0.210(13) -0.041(9) 0.080(10) -0.055(7)
O17F 0.073(15) 0.090(16) 0.161(19) 0.000 0.000 -0.009(13)
O18F 0.117(17) 0.072(15) 0.127(18) 0.000 0.000 -0.046(14)
O19 0.048(17) 0.018(15) 0.081(19) 0.000 0.000 -0.010(13)
O20 0.11(3) 0.09(3) 0.16(3) 0.000 0.000 -0.037(18)

loop_
_atom_type_symbol
_atom_type_description
_atom_type_scat_dispersion_real
_atom_type_scat_dispersion_imag
_atom_type_scat_source
C C 0.0033 0.0016 'International Tables Vol C Tables 4.2.6.8 and 6.1.1.4'
H H 0.0000 0.0000 'International Tables Vol C Tables 4.2.6.8 and 6.1.1.4'
O O 0.0106 0.0060 'International Tables Vol C Tables 4.2.6.8 and 6.1.1.4'
Ce Ce -0.2486 2.6331 'International Tables Vol C Tables 4.2.6.8 and 6.1.1.4'

loop_
_geom_angle_atom_site_label_1
_geom_angle_atom_site_label_2
_geom_angle_atom_site_label_3
_geom_angle
_geom_angle_site_symmetry_1
_geom_angle_site_symmetry_3
_geom_angle_publ_flag
O2B C1 O1B 129(2) . . ?
O2B C1 C2 118(2) . . ?
O1B C1 C2 112(2) . . ?
C3 C2 C7 120.0 . . ?
C3 C2 C1 119.9(15) . . ?
C7 C2 C1 120.0(15) . . ?
C2 C3 C4 120.0 . . ?
C5 C4 C3 120.0 . . ?
C4 C5 C6 120.0 . . ?
C5 C6 C7 120.0 . . ?
C6 C7 C2 120.0 . . ?
O4B C8 O3B 124(2) . . ?
O4B C8 C9 118(2) . . ?
O3B C8 C9 119(2) . . ?
O4B C8 Ce4 59.9(11) . . ?
O3B C8 Ce4 65.2(11) . . ?
C9 C8 Ce4 164.7(14) . . ?
C10 C9 C14 120.0 . . ?
C10 C9 C8 118.7(17) . . ?
C14 C9 C8 121.3(17) . . ?
C11 C10 C9 120.0 . . ?
C12 C11 C10 120.0 . . ?
C11 C12 C13 120.0 . . ?
C12 C13 C14 120.0 . . ?
C13 C14 C9 120.0 . . ?
O5 Ce1 O5 70.1(2) 3_655 2_665 ?
O5 Ce1 O5 108.7(4) 3_655 4_565 ?
O5 Ce1 O5 70.1(2) 2_665 4_565 ?
O5 Ce1 O5 70.1(2) 3_655 . ?
O5 Ce1 O5 108.7(4) 2_665 . ?
O5 Ce1 O5 70.1(2) 4_565 . ?
O5 Ce1 O7 109.4(3) 3_655 2_665 ?
O5 Ce1 O7 69.6(3) 2_665 2_665 ?
O5 Ce1 O7 108.6(3) 4_565 2_665 ?
O5 Ce1 O7 178.2(3) . 2_665 ?
O5 Ce1 O7 178.2(3) 3_655 4_565 ?
O5 Ce1 O7 109.4(3) 2_665 4_565 ?
O5 Ce1 O7 69.6(3) 4_565 4_565 ?
O5 Ce1 O7 108.6(3) . 4_565 ?
O7 Ce1 O7 71.8(2) 2_665 4_565 ?
O5 Ce1 O7 69.6(3) 3_655 3_655 ?
O5 Ce1 O7 108.6(3) 2_665 3_655 ?
O5 Ce1 O7 178.2(3) 4_565 3_655 ?
O5 Ce1 O7 109.4(3) . 3_655 ?
O7 Ce1 O7 71.8(2) 2_665 3_655 ?
O7 Ce1 O7 112.1(4) 4_565 3_655 ?
O5 Ce1 O7 108.6(3) 3_655 . ?
O5 Ce1 O7 178.2(3) 2_665 . ?
O5 Ce1 O7 109.4(3) 4_565 . ?
O5 Ce1 O7 69.6(3) . . ?
O7 Ce1 O7 112.1(4) 2_665 . ?
O7 Ce1 O7 71.8(2) 4_565 . ?
O7 Ce1 O7 71.8(2) 3_655 . ?
O5 Ce1 Ce4 89.8(2) 3_655 4_565 ?
O5 Ce1 Ce4 89.9(2) 2_665 4_565 ?
O5 Ce1 Ce4 35.2(2) 4_565 4_565 ?
O5 Ce1 Ce4 34.9(2) . 4_565 ?
O7 Ce1 Ce4 143.8(2) 2_665 4_565 ?
O7 Ce1 Ce4 88.5(2) 4_565 4_565 ?
O7 Ce1 Ce4 144.3(2) 3_655 4_565 ?
O7 Ce1 Ce4 88.8(2) . 4_565 ?
O5 Ce1 Ce4 35.2(2) 3_655 3_655 ?
O5 Ce1 Ce4 34.9(2) 2_665 3_655 ?
O5 Ce1 Ce4 89.8(2) 4_565 3_655 ?
O5 Ce1 Ce4 89.9(2) . 3_655 ?
O7 Ce1 Ce4 88.8(2) 2_665 3_655 ?
O7 Ce1 Ce4 144.3(2) 4_565 3_655 ?
O7 Ce1 Ce4 88.5(2) 3_655 3_655 ?
O7 Ce1 Ce4 143.8(2) . 3_655 ?
Ce4 Ce1 Ce4 90.46(5) 4_565 3_655 ?
O5 Ce1 Ce4 89.9(2) 3_655 2_665 ?
O5 Ce1 Ce4 35.2(2) 2_665 2_665 ?
O5 Ce1 Ce4 34.9(2) 4_565 2_665 ?
O5 Ce1 Ce4 89.8(2) . 2_665 ?
O7 Ce1 Ce4 88.5(2) 2_665 2_665 ?
O7 Ce1 Ce4 88.8(2) 4_565 2_665 ?
O7 Ce1 Ce4 143.8(2) 3_655 2_665 ?
O7 Ce1 Ce4 144.3(2) . 2_665 ?
Ce4 Ce1 Ce4 60.27(3) 4_565 2_665 ?
Ce4 Ce1 Ce4 60.27(3) 3_655 2_665 ?
O5 Ce1 Ce4 34.9(2) 3_655 . ?
O5 Ce1 Ce4 89.8(2) 2_665 . ?
O5 Ce1 Ce4 89.9(2) 4_565 . ?
O5 Ce1 Ce4 35.2(2) . . ?
O7 Ce1 Ce4 144.3(2) 2_665 . ?
O7 Ce1 Ce4 143.8(2) 4_565 . ?
O7 Ce1 Ce4 88.8(2) 3_655 . ?
O7 Ce1 Ce4 88.5(2) . . ?
Ce4 Ce1 Ce4 60.27(3) 4_565 . ?
Ce4 Ce1 Ce4 60.27(3) 3_655 . ?
Ce4 Ce1 Ce4 90.46(5) 2_665 . ?
O8 Ce2 O7 109.9(3) . 11_566 ?
O8 Ce2 O7 179.6(4) . 4_565 ?
O7 Ce2 O7 70.3(4) 11_566 4_565 ?
O8 Ce2 O8 69.9(5) . 10_556 ?
O7 Ce2 O8 179.6(4) 11_566 10_556 ?
O7 Ce2 O8 109.9(3) 4_565 10_556 ?
O8 Ce2 O7 70.0(3) . 10_556 ?
O7 Ce2 O7 72.1(4) 11_566 10_556 ?
O7 Ce2 O7 110.5(4) 4_565 10_556 ?
O8 Ce2 O7 108.1(3) 10_556 10_556 ?
O8 Ce2 O7 108.1(3) . . ?
O7 Ce2 O7 110.5(4) 11_566 . ?
O7 Ce2 O7 72.1(4) 4_565 . ?
O8 Ce2 O7 70.0(3) 10_556 . ?
O7 Ce2 O7 69.5(4) 10_556 . ?
O8 Ce2 O6 71.2(3) . 11_566 ?
O7 Ce2 O6 69.5(3) 11_566 11_566 ?
O7 Ce2 O6 108.6(3) 4_565 11_566 ?
O8 Ce2 O6 110.1(4) 10_556 11_566 ?
O7 Ce2 O6 109.8(3) 10_556 11_566 ?
O7 Ce2 O6 179.2(3) . 11_566 ?
O8 Ce2 O6 110.1(4) . 4_565 ?
O7 Ce2 O6 108.6(3) 11_566 4_565 ?
O7 Ce2 O6 69.5(3) 4_565 4_565 ?
O8 Ce2 O6 71.2(3) 10_556 4_565 ?
O7 Ce2 O6 179.2(3) 10_556 4_565 ?
O7 Ce2 O6 109.8(3) . 4_565 ?
O6 Ce2 O6 70.9(5) 11_566 4_565 ?
O8 Ce2 Ce7 91.6(3) . 11_566 ?
O7 Ce2 Ce7 88.0(2) 11_566 11_566 ?
O7 Ce2 Ce7 88.0(2) 4_565 11_566 ?
O8 Ce2 Ce7 91.6(3) 10_556 11_566 ?
O7 Ce2 Ce7 145.2(2) 10_556 11_566 ?
O7 Ce2 Ce7 145.2(2) . 11_566 ?
O6 Ce2 Ce7 35.5(3) 11_566 11_566 ?
O6 Ce2 Ce7 35.5(3) 4_565 11_566 ?
O8 Ce2 Ce6 91.9(3) . 4_565 ?
O7 Ce2 Ce6 144.0(2) 11_566 4_565 ?
O7 Ce2 Ce6 87.7(2) 4_565 4_565 ?
O8 Ce2 Ce6 35.7(3) 10_556 4_565 ?
O7 Ce2 Ce6 143.7(2) 10_556 4_565 ?
O7 Ce2 Ce6 88.0(2) . 4_565 ?
O6 Ce2 Ce6 92.4(3) 11_566 4_565 ?
O6 Ce2 Ce6 35.6(3) 4_565 4_565 ?
Ce7 Ce2 Ce6 62.37(3) 11_566 4_565 ?
O8 Ce2 Ce6 35.7(3) . 11_566 ?
O7 Ce2 Ce6 87.7(2) 11_566 11_566 ?
O7 Ce2 Ce6 144.0(2) 4_565 11_566 ?
O8 Ce2 Ce6 91.9(3) 10_556 11_566 ?
O7 Ce2 Ce6 88.0(2) 10_556 11_566 ?
O7 Ce2 Ce6 143.7(2) . 11_566 ?
O6 Ce2 Ce6 35.6(3) 11_566 11_566 ?
O6 Ce2 Ce6 92.4(3) 4_565 11_566 ?
Ce7 Ce2 Ce6 62.37(3) 11_566 11_566 ?
Ce6 Ce2 Ce6 94.98(4) 4_565 11_566 ?
O8 Ce2 Ce5 35.0(2) . . ?
O7 Ce2 Ce5 144.8(2) 11_566 . ?
O7 Ce2 Ce5 144.8(2) 4_565 . ?
O8 Ce2 Ce5 35.0(2) 10_556 . ?
O7 Ce2 Ce5 88.5(2) 10_556 . ?
O7 Ce2 Ce5 88.5(2) . . ?
O6 Ce2 Ce5 91.2(3) 11_566 . ?
O6 Ce2 Ce5 91.2(3) 4_565 . ?
Ce7 Ce2 Ce5 92.53(4) 11_566 . ?
Ce6 Ce2 Ce5 61.93(2) 4_565 . ?
Ce6 Ce2 Ce5 61.93(2) 11_566 . ?
O11 Ce3 O10 111.2(4) 4_565 . ?
O11 Ce3 O12 113.4(4) 4_565 10_556 ?
O10 Ce3 O12 112.7(4) . 10_556 ?
O11 Ce3 O5 68.5(3) 4_565 . ?
O10 Ce3 O5 69.8(3) . . ?
O12 Ce3 O5 175.3(4) 10_556 . ?
O11 Ce3 O6 176.1(3) 4_565 . ?
O10 Ce3 O6 69.8(4) . . ?
O12 Ce3 O6 69.1(4) 10_556 . ?
O5 Ce3 O6 108.9(3) . . ?
O11 Ce3 O7 106.4(3) 4_565 . ?
O10 Ce3 O7 107.0(3) . . ?
O12 Ce3 O7 105.6(4) 10_556 . ?
O5 Ce3 O7 69.7(3) . . ?
O6 Ce3 O7 69.8(3) . . ?
O11 Ce3 O8 70.3(4) 4_565 10_556 ?
O10 Ce3 O8 176.7(4) . 10_556 ?
O12 Ce3 O8 68.7(3) 10_556 10_556 ?
O5 Ce3 O8 108.6(3) . 10_556 ?
O6 Ce3 O8 108.5(4) . 10_556 ?
O7 Ce3 O8 69.7(3) . 10_556 ?
O11 Ce3 O16 71.1(4) 4_565 . ?
O10 Ce3 O16 73.9(4) . . ?
O12 Ce3 O16 75.9(4) 10_556 . ?
O5 Ce3 O16 108.8(4) . . ?
O6 Ce3 O16 112.7(4) . . ?
O7 Ce3 O16 177.5(4) . . ?
O8 Ce3 O16 109.4(4) 10_556 . ?
O11 Ce3 Ce6 33.2(3) 4_565 4_565 ?
O10 Ce3 Ce6 144.4(3) . 4_565 ?
O12 Ce3 Ce6 91.7(3) 10_556 4_565 ?
O5 Ce3 Ce6 87.9(2) . 4_565 ?
O6 Ce3 Ce6 145.6(3) . 4_565 ?
O7 Ce3 Ce6 89.6(2) . 4_565 ?
O8 Ce3 Ce6 37.2(3) 10_556 4_565 ?
O16 Ce3 Ce6 88.4(3) . 4_565 ?
O11 Ce3 Ce6 144.4(3) 4_565 . ?
O10 Ce3 Ce6 33.3(2) . . ?
O12 Ce3 Ce6 92.2(3) 10_556 . ?
O5 Ce3 Ce6 88.1(2) . . ?
O6 Ce3 Ce6 36.4(3) . . ?
O7 Ce3 Ce6 88.8(2) . . ?
O8 Ce3 Ce6 144.8(3) 10_556 . ?
O16 Ce3 Ce6 93.1(3) . . ?
Ce6 Ce3 Ce6 176.02(4) 4_565 . ?
O11 Ce3 Ce4 33.3(3) 4_565 4_565 ?
O10 Ce3 Ce4 90.3(3) . 4_565 ?
O12 Ce3 Ce4 146.6(3) 10_556 4_565 ?
O5 Ce3 Ce4 35.2(2) . 4_565 ?
O6 Ce3 Ce4 144.1(3) . 4_565 ?
O7 Ce3 Ce4 89.3(2) . 4_565 ?
O8 Ce3 Ce4 89.8(2) 10_556 4_565 ?
O16 Ce3 Ce4 88.4(3) . 4_565 ?
Ce6 Ce3 Ce4 57.97(3) 4_565 4_565 ?
Ce6 Ce3 Ce4 118.36(3) . 4_565 ?
O11 Ce3 Ce4 89.7(3) 4_565 . ?
O10 Ce3 Ce4 34.4(2) . . ?
O12 Ce3 Ce4 146.9(3) 10_556 . ?
O5 Ce3 Ce4 35.5(2) . . ?
O6 Ce3 Ce4 89.3(3) . . ?
O7 Ce3 Ce4 88.9(2) . . ?
O8 Ce3 Ce4 144.1(2) 10_556 . ?
O16 Ce3 Ce4 90.8(3) . . ?
Ce6 Ce3 Ce4 118.44(3) 4_565 . ?
Ce6 Ce3 Ce4 57.88(2) . . ?
Ce4 Ce3 Ce4 60.48(3) 4_565 . ?
O11 Ce4 O10 70.7(3) . . ?
O11 Ce4 O5 70.5(3) . 3_655 ?
O10 Ce4 O5 111.1(3) . 3_655 ?
O11 Ce4 O5 110.1(4) . . ?
O10 Ce4 O5 71.3(3) . . ?
O5 Ce4 O5 72.0(4) 3_655 . ?
O11 Ce4 O2B 76.6(4) . . ?
O10 Ce4 O2B 79.1(4) . . ?
O5 Ce4 O2B 138.9(4) 3_655 . ?
O5 Ce4 O2B 144.5(4) . . ?
O11 Ce4 O3B 149.8(4) . 4_565 ?
O10 Ce4 O3B 82.3(4) . 4_565 ?
O5 Ce4 O3B 134.2(3) 3_655 4_565 ?
O5 Ce4 O3B 71.8(3) . 4_565 ?
O2B Ce4 O3B 85.6(4) . 4_565 ?
O11 Ce4 O4B 122.4(4) . . ?
O10 Ce4 O4B 136.5(4) . . ?
O5 Ce4 O4B 112.3(4) 3_655 . ?
O5 Ce4 O4B 125.8(4) . . ?
O2B Ce4 O4B 66.5(4) . . ?
O3B Ce4 O4B 69.7(4) 4_565 . ?
O11 Ce4 O3B 83.5(4) . . ?
O10 Ce4 O3B 152.0(3) . . ?
O5 Ce4 O3B 68.1(3) 3_655 . ?
O5 Ce4 O3B 130.1(3) . . ?
O2B Ce4 O3B 84.6(4) . . ?
O3B Ce4 O3B 119.2(5) 4_565 . ?
O4B Ce4 O3B 51.5(4) . . ?
O11 Ce4 O9 135.9(4) . . ?
O10 Ce4 O9 136.3(4) . . ?
O5 Ce4 O9 66.9(4) 3_655 . ?
O5 Ce4 O9 66.8(4) . . ?
O2B Ce4 O9 132.9(6) . . ?
O3B Ce4 O9 73.6(3) 4_565 . ?
O4B Ce4 O9 66.7(5) . . ?
O3B Ce4 O9 70.7(3) . . ?
O11 Ce4 C8 101.8(6) . . ?
O10 Ce4 C8 150.1(5) . . ?
O5 Ce4 C8 92.2(6) 3_655 . ?
O5 Ce4 C8 136.1(5) . . ?
O2B Ce4 C8 71.1(5) . . ?
O3B Ce4 C8 95.0(7) 4_565 . ?
O4B Ce4 C8 25.5(5) . . ?
O3B Ce4 C8 26.3(6) . . ?
O9 Ce4 C8 69.3(6) . . ?
O11 Ce4 Ce6 35.1(2) . . ?
O10 Ce4 Ce6 35.6(2) . . ?
O5 Ce4 Ce6 91.6(2) 3_655 . ?
O5 Ce4 Ce6 91.7(2) . . ?
O2B Ce4 Ce6 74.0(3) . . ?
O3B Ce4 Ce6 116.5(3) 4_565 . ?
O4B Ce4 Ce6 139.6(3) . . ?
O3B Ce4 Ce6 117.7(3) . . ?
O9 Ce4 Ce6 153.0(5) . . ?
C8 Ce4 Ce6 130.3(5) . . ?
O11 Ce4 Ce3 34.2(2) . 3_655 ?
O10 Ce4 Ce3 91.4(2) . 3_655 ?
O5 Ce4 Ce3 36.3(2) 3_655 3_655 ?
O5 Ce4 Ce3 92.8(2) . 3_655 ?
O2B Ce4 Ce3 107.2(3) . 3_655 ?
O3B Ce4 Ce3 164.5(3) 4_565 3_655 ?
O4B Ce4 Ce3 123.0(3) . 3_655 ?
O3B Ce4 Ce3 71.8(3) . 3_655 ?
O9 Ce4 Ce3 102.3(3) . 3_655 ?
C8 Ce4 Ce3 97.5(6) . 3_655 ?
Ce6 Ce4 Ce3 60.87(3) . 3_655 ?
O12 Ce5 O12 70.1(6) . 10_556 ?
O12 Ce5 O8 70.6(4) . . ?
O12 Ce5 O8 109.4(4) 10_556 . ?
O12 Ce5 O8 109.4(4) . 10_556 ?
O12 Ce5 O8 70.6(4) 10_556 10_556 ?
O8 Ce5 O8 70.8(5) . 10_556 ?
O12 Ce5 O17F 76.7(7) . . ?
O12 Ce5 O17F 76.7(7) 10_556 . ?
O8 Ce5 O17F 141.5(4) . . ?
O8 Ce5 O17F 141.5(4) 10_556 . ?
O12 Ce5 O19 131.1(6) . . ?
O12 Ce5 O19 131.1(6) 10_556 . ?
O8 Ce5 O19 119.0(6) . . ?
O8 Ce5 O19 119.0(6) 10_556 . ?
O17F Ce5 O19 69.8(11) . . ?
O12 Ce5 O15 134.7(6) . . ?
O12 Ce5 O15 134.7(6) 10_556 . ?
O8 Ce5 O15 65.4(8) . . ?
O8 Ce5 O15 65.4(8) 10_556 . ?
O17F Ce5 O15 137.1(12) . . ?
O19 Ce5 O15 67.3(12) . . ?
O12 Ce5 O13 79.0(6) . 10_556 ?
O12 Ce5 O13 147.6(6) 10_556 10_556 ?
O8 Ce5 O13 67.1(6) . 10_556 ?
O8 Ce5 O13 131.0(6) 10_556 10_556 ?
O17F Ce5 O13 87.4(6) . 10_556 ?
O19 Ce5 O13 65.3(5) . 10_556 ?
O15 Ce5 O13 75.0(6) . 10_556 ?
O12 Ce5 O13 147.6(6) . . ?
O12 Ce5 O13 79.0(6) 10_556 . ?
O8 Ce5 O13 131.0(6) . . ?
O8 Ce5 O13 67.1(6) 10_556 . ?
O17F Ce5 O13 87.4(6) . . ?
O19 Ce5 O13 65.3(5) . . ?
O15 Ce5 O13 75.0(6) . . ?
O13 Ce5 O13 128.9(10) 10_556 . ?
O12 Ce5 Ce7 35.1(3) . . ?
O12 Ce5 Ce7 35.1(3) 10_556 . ?
O8 Ce5 Ce7 91.2(3) . . ?
O8 Ce5 Ce7 91.2(3) 10_556 . ?
O17F Ce5 Ce7 72.3(8) . . ?
O19 Ce5 Ce7 142.0(8) . . ?
O15 Ce5 Ce7 150.7(9) . . ?
O13 Ce5 Ce7 113.3(5) 10_556 . ?
O13 Ce5 Ce7 113.3(5) . . ?
O12 Ce5 Ce2 89.6(3) . . ?
O12 Ce5 Ce2 89.6(3) 10_556 . ?
O8 Ce5 Ce2 35.4(3) . . ?
O8 Ce5 Ce2 35.4(3) 10_556 . ?
O17F Ce5 Ce2 163.2(8) . . ?
O19 Ce5 Ce2 127.1(8) . . ?
O15 Ce5 Ce2 59.8(9) . . ?
O13 Ce5 Ce2 99.6(5) 10_556 . ?
O13 Ce5 Ce2 99.7(5) . . ?
Ce7 Ce5 Ce2 90.90(4) . . ?
O12 Ce5 Ce3 34.5(3) . 10_556 ?
O12 Ce5 Ce3 90.1(3) 10_556 10_556 ?
O8 Ce5 Ce3 36.1(3) . 10_556 ?
O8 Ce5 Ce3 91.5(3) 10_556 10_556 ?
O17F Ce5 Ce3 108.6(5) . 10_556 ?
O19 Ce5 Ce3 133.57(9) . 10_556 ?
O15 Ce5 Ce3 100.7(6) . 10_556 ?
O13 Ce5 Ce3 68.3(5) 10_556 10_556 ?
O13 Ce5 Ce3 158.1(5) . 10_556 ?
Ce7 Ce5 Ce3 60.65(3) . 10_556 ?
Ce2 Ce5 Ce3 61.02(2) . 10_556 ?
O11 Ce6 O10 71.7(4) . . ?
O11 Ce6 O6 111.3(4) . . ?
O10 Ce6 O6 71.5(4) . . ?
O11 Ce6 O8 71.9(4) . 12_656 ?
O10 Ce6 O8 112.7(3) . 12_656 ?
O6 Ce6 O8 72.1(4) . 12_656 ?
O11 Ce6 O1B 75.9(4) . . ?
O10 Ce6 O1B 78.4(4) . . ?
O6 Ce6 O1B 144.1(4) . . ?
O8 Ce6 O1B 139.7(4) 12_656 . ?
O11 Ce6 O13 80.4(6) . 3_655 ?
O10 Ce6 O13 149.2(6) . 3_655 ?
O6 Ce6 O13 132.9(6) . 3_655 ?
O8 Ce6 O13 69.0(7) 12_656 3_655 ?
O1B Ce6 O13 82.4(7) . 3_655 ?
O11 Ce6 O14 155.5(8) . . ?
O10 Ce6 O14 90.1(8) . . ?
O6 Ce6 O14 76.4(8) . . ?
O8 Ce6 O14 131.6(8) 12_656 . ?
O1B Ce6 O14 84.7(8) . . ?
O13 Ce6 O14 112.0(9) 3_655 . ?
O11 Ce6 O15 132.1(8) . 3_655 ?
O10 Ce6 O15 135.9(9) . 3_655 ?
O6 Ce6 O15 65.3(9) . 3_655 ?
O8 Ce6 O15 61.5(8) 12_656 3_655 ?
O1B Ce6 O15 136.7(9) . 3_655 ?
O13 Ce6 O15 73.4(10) 3_655 3_655 ?
O14 Ce6 O15 72.4(10) . 3_655 ?
O11 Ce6 Ce4 35.3(3) . . ?
O10 Ce6 Ce4 36.4(3) . . ?
O6 Ce6 Ce4 92.7(3) . . ?
O8 Ce6 Ce4 93.2(3) 12_656 . ?
O1B Ce6 Ce4 73.0(3) . . ?
O13 Ce6 Ce4 114.5(5) 3_655 . ?
O14 Ce6 Ce4 124.4(7) . . ?
O15 Ce6 Ce4 149.9(8) 3_655 . ?
O11 Ce6 Ce3 34.3(3) . 3_655 ?
O10 Ce6 Ce3 92.4(3) . 3_655 ?
O6 Ce6 Ce3 93.7(3) . 3_655 ?
O8 Ce6 Ce3 37.6(3) 12_656 3_655 ?
O1B Ce6 Ce3 106.8(3) . 3_655 ?
O13 Ce6 Ce3 70.4(6) 3_655 3_655 ?
O14 Ce6 Ce3 168.5(8) . 3_655 ?
O15 Ce6 Ce3 98.3(8) 3_655 3_655 ?
Ce4 Ce6 Ce3 61.16(2) . 3_655 ?
O11 Ce6 Ce3 90.9(2) . . ?
O10 Ce6 Ce3 34.7(3) . . ?
O6 Ce6 Ce3 36.8(3) . . ?
O8 Ce6 Ce3 93.2(2) 12_656 . ?
O1B Ce6 Ce3 111.1(4) . . ?
O13 Ce6 Ce3 161.8(6) 3_655 . ?
O14 Ce6 Ce3 82.3(7) . . ?
O15 Ce6 Ce3 101.7(8) 3_655 . ?
Ce4 Ce6 Ce3 61.15(3) . . ?
Ce3 Ce6 Ce3 93.42(3) 3_655 . ?
O11 Ce6 Ce2 89.7(2) . 3_655 ?
O10 Ce6 Ce2 90.8(2) . 3_655 ?
O6 Ce6 Ce2 36.5(3) . 3_655 ?
O8 Ce6 Ce2 35.7(3) 12_656 3_655 ?
O1B Ce6 Ce2 164.1(3) . 3_655 ?
O13 Ce6 Ce2 102.1(6) 3_655 3_655 ?
O14 Ce6 Ce2 107.2(8) . 3_655 ?
O15 Ce6 Ce2 58.7(8) 3_655 3_655 ?
Ce4 Ce6 Ce2 91.31(3) . 3_655 ?
Ce3 Ce6 Ce2 61.60(3) 3_655 3_655 ?
Ce3 Ce6 Ce2 61.54(3) . 3_655 ?
O12 Ce7 O12 70.8(6) 10_556 . ?
O12 Ce7 O6 111.1(4) 10_556 10_556 ?
O12 Ce7 O6 70.8(4) . 10_556 ?
O12 Ce7 O6 70.8(4) 10_556 . ?
O12 Ce7 O6 111.1(4) . . ?
O6 Ce7 O6 72.9(5) 10_556 . ?
O12 Ce7 O18F 75.4(7) 10_556 . ?
O12 Ce7 O18F 75.4(7) . . ?
O6 Ce7 O18F 140.4(4) 10_556 . ?
O6 Ce7 O18F 140.4(4) . . ?
O12 Ce7 O20 132.4(11) 10_556 . ?
O12 Ce7 O20 132.4(11) . . ?
O6 Ce7 O20 115.9(13) 10_556 . ?
O6 Ce7 O20 115.9(13) . . ?
O18F Ce7 O20 73.8(19) . . ?
O12 Ce7 O14 90.0(7) 10_556 . ?
O12 Ce7 O14 155.8(7) . . ?
O6 Ce7 O14 131.7(8) 10_556 . ?
O6 Ce7 O14 74.4(8) . . ?
O18F Ce7 O14 85.8(9) . . ?
O20 Ce7 O14 52.5(8) . . ?
O12 Ce7 O14 155.8(7) 10_556 10_556 ?
O12 Ce7 O14 90.1(7) . 10_556 ?
O6 Ce7 O14 74.4(8) 10_556 10_556 ?
O6 Ce7 O14 131.7(8) . 10_556 ?
O18F Ce7 O14 85.8(9) . 10_556 ?
O20 Ce7 O14 52.5(8) . 10_556 ?
O14 Ce7 O14 103.8(15) . 10_556 ?
O12 Ce7 O15 134.1(6) 10_556 3_655 ?
O12 Ce7 O15 134.1(6) . 3_655 ?
O6 Ce7 O15 64.2(7) 10_556 3_655 ?
O6 Ce7 O15 64.2(7) . 3_655 ?
O18F Ce7 O15 139.5(11) . 3_655 ?
O20 Ce7 O15 65.7(19) . 3_655 ?
O14 Ce7 O15 70.0(8) . 3_655 ?
O14 Ce7 O15 70.0(8) 10_556 3_655 ?
O12 Ce7 Ce5 35.4(3) 10_556 . ?
O12 Ce7 Ce5 35.4(3) . . ?
O6 Ce7 Ce5 92.2(3) 10_556 . ?
O6 Ce7 Ce5 92.2(3) . . ?
O18F Ce7 Ce5 70.6(8) . . ?
O20 Ce7 Ce5 144.3(17) . . ?
O14 Ce7 Ce5 123.6(7) . . ?
O14 Ce7 Ce5 123.6(7) 10_556 . ?
O15 Ce7 Ce5 150.0(8) 3_655 . ?
O12 Ce7 Ce3 90.9(3) 10_556 10_556 ?
O12 Ce7 Ce3 34.8(3) . 10_556 ?
O6 Ce7 Ce3 36.0(3) 10_556 10_556 ?
O6 Ce7 Ce3 92.9(3) . 10_556 ?
O18F Ce7 Ce3 107.9(5) . 10_556 ?
O20 Ce7 Ce3 132.8(3) . 10_556 ?
O14 Ce7 Ce3 166.1(8) . 10_556 ?
O14 Ce7 Ce3 80.4(8) 10_556 10_556 ?
O15 Ce7 Ce3 99.7(5) 3_655 10_556 ?
Ce5 Ce7 Ce3 61.22(3) . 10_556 ?
O12 Ce7 Ce3 34.8(3) 10_556 . ?
O12 Ce7 Ce3 90.9(3) . . ?
O6 Ce7 Ce3 92.9(3) 10_556 . ?
O6 Ce7 Ce3 36.0(3) . . ?
O18F Ce7 Ce3 107.9(5) . . ?
O20 Ce7 Ce3 132.8(3) . . ?
O14 Ce7 Ce3 80.4(8) . . ?
O14 Ce7 Ce3 166.1(8) 10_556 . ?
O15 Ce7 Ce3 99.7(5) 3_655 . ?
Ce5 Ce7 Ce3 61.22(3) . . ?
Ce3 Ce7 Ce3 92.66(4) 10_556 . ?
C1 O1B Ce6 131.5(14) . . ?
C1 O2B Ce4 132.2(14) . . ?
C8 O3B Ce4 128.4(12) . 3_655 ?
C8 O3B Ce4 88.5(13) . . ?
Ce4 O3B Ce4 94.6(3) 3_655 . ?
C8 O4B Ce4 94.6(14) . . ?
Ce4 O5 Ce4 111.4(4) 4_565 . ?
Ce4 O5 Ce1 109.1(3) 4_565 . ?
Ce4 O5 Ce1 108.7(4) . . ?
Ce4 O5 Ce3 108.4(4) 4_565 . ?
Ce4 O5 Ce3 108.2(3) . . ?
Ce1 O5 Ce3 110.9(4) . . ?
Ce7 O6 Ce6 115.8(4) . . ?
Ce7 O6 Ce3 108.4(4) . . ?
Ce6 O6 Ce3 106.8(4) . . ?
Ce7 O6 Ce2 108.0(4) . 3_655 ?
Ce6 O6 Ce2 107.9(4) . 3_655 ?
Ce3 O6 Ce2 109.8(4) . 3_655 ?
Ce2 O7 Ce3 110.8(3) 3_655 . ?
Ce2 O7 Ce1 108.4(3) 3_655 . ?
Ce3 O7 Ce1 109.9(3) . . ?
Ce2 O7 Ce2 110.1(3) 3_655 . ?
Ce3 O7 Ce2 110.0(3) . . ?
Ce1 O7 Ce2 107.6(3) . . ?
Ce5 O8 Ce2 109.6(4) . . ?
Ce5 O8 Ce6 114.3(4) . 11_566 ?
Ce2 O8 Ce6 108.6(4) . 11_566 ?
Ce5 O8 Ce3 108.7(4) . 10_556 ?
Ce2 O8 Ce3 110.3(4) . 10_556 ?
Ce6 O8 Ce3 105.2(4) 11_566 10_556 ?
Ce4 O9 Ce4 85.2(3) 2_665 3_655 ?
Ce4 O9 Ce4 85.2(3) 2_665 4_565 ?
Ce4 O9 Ce4 146.3(9) 3_655 4_565 ?
Ce4 O9 Ce4 146.3(9) 2_665 . ?
Ce4 O9 Ce4 85.2(3) 3_655 . ?
Ce4 O9 Ce4 85.2(3) 4_565 . ?
Ce6 O10 Ce4 108.1(4) . . ?
Ce6 O10 Ce3 112.0(4) . . ?
Ce4 O10 Ce3 110.7(4) . . ?
Ce6 O11 Ce4 109.5(4) . . ?
Ce6 O11 Ce3 112.5(5) . 3_655 ?
Ce4 O11 Ce3 112.6(4) . 3_655 ?
Ce7 O12 Ce5 109.5(5) . . ?
Ce7 O12 Ce3 111.7(4) . 10_556 ?
Ce5 O12 Ce3 112.0(4) . 10_556 ?
Ce6 O13 Ce5 94.2(8) 4_565 . ?
Ce6 O14 Ce7 85.5(11) . . ?
Ce5 O15 Ce6 87.9(8) . 11_566 ?
Ce5 O15 Ce6 87.9(8) . 4_565 ?
Ce6 O15 Ce6 147.4(16) 11_566 4_565 ?
Ce5 O15 Ce7 149.4(16) . 11_566 ?
Ce6 O15 Ce7 83.6(8) 11_566 11_566 ?
Ce6 O15 Ce7 83.6(8) 4_565 11_566 ?
C15 O17F Ce5 134(4) . . ?
C15 O18F Ce7 133(4) . . ?
O17F C15 O18F 130(6) . . ?

loop_
_geom_bond_atom_site_label_1
_geom_bond_atom_site_label_2
_geom_bond_distance
_geom_bond_site_symmetry_2
_geom_bond_publ_flag
C1 O2B 1.22(2) . ?
C1 O1B 1.24(2) . ?
C1 C2 1.50(2) . ?
C2 C3 1.3900 . ?
C2 C7 1.3900 . ?
C3 C4 1.3900 . ?
C4 C5 1.3900 . ?
C5 C6 1.3900 . ?
C6 C7 1.3900 . ?
C8 O4B 1.26(3) . ?
C8 O3B 1.30(3) . ?
C8 C9 1.46(2) . ?
C8 Ce4 2.92(2) . ?
C9 C10 1.3900 . ?
C9 C14 1.3900 . ?
C10 C11 1.3900 . ?
C11 C12 1.3900 . ?
C12 C13 1.3900 . ?
C13 C14 1.3900 . ?
Ce1 O5 2.325(9) 3_655 ?
Ce1 O5 2.325(9) 2_665 ?
Ce1 O5 2.325(9) 4_565 ?
Ce1 O5 2.325(9) . ?
Ce1 O7 2.344(8) 2_665 ?
Ce1 O7 2.344(8) 4_565 ?
Ce1 O7 2.344(8) 3_655 ?
Ce1 O7 2.344(8) . ?
Ce1 Ce4 3.7413(14) 4_565 ?
Ce1 Ce4 3.7413(14) 3_655 ?
Ce1 Ce4 3.7413(14) 2_665 ?
Ce1 Ce4 3.7414(14) . ?
Ce2 O8 2.324(11) . ?
Ce2 O7 2.324(8) 11_566 ?
Ce2 O7 2.324(8) 4_565 ?
Ce2 O8 2.324(11) 10_556 ?
Ce2 O7 2.348(8) 10_556 ?
Ce2 O7 2.348(8) . ?
Ce2 O6 2.361(11) 11_566 ?
Ce2 O6 2.361(11) 4_565 ?
Ce2 Ce7 3.7759(19) 11_566 ?
Ce2 Ce6 3.7763(12) 4_565 ?
Ce2 Ce6 3.7763(12) 11_566 ?
Ce2 Ce5 3.7791(17) . ?
Ce3 O11 2.268(10) 4_565 ?
Ce3 O10 2.286(10) . ?
Ce3 O12 2.309(11) 10_556 ?
Ce3 O5 2.327(9) . ?
Ce3 O6 2.329(11) . ?
Ce3 O7 2.337(8) . ?
Ce3 O8 2.352(11) 10_556 ?
Ce3 O16 2.599(16) . ?
Ce3 Ce6 3.7175(13) 4_565 ?
Ce3 Ce6 3.7243(13) . ?
Ce3 Ce4 3.7278(13) 4_565 ?
Ce3 Ce4 3.7308(13) . ?
Ce4 O11 2.213(11) . ?
Ce4 O10 2.250(10) . ?
Ce4 O5 2.268(9) 3_655 ?
Ce4 O5 2.278(9) . ?
Ce4 O2B 2.416(11) . ?
Ce4 O3B 2.452(11) 4_565 ?
Ce4 O4B 2.536(13) . ?
Ce4 O3B 2.654(11) . ?
Ce4 O9 2.775(7) . ?
Ce4 Ce6 3.6076(14) . ?
Ce5 O12 2.251(11) . ?
Ce5 O12 2.251(11) 10_556 ?
Ce5 O8 2.299(9) . ?
Ce5 O8 2.299(9) 10_556 ?
Ce5 O17F 2.37(3) . ?
Ce5 O19 2.52(4) . ?
Ce5 O15 2.69(4) . ?
Ce5 O13 2.71(3) 10_556 ?
Ce5 O13 2.71(3) . ?
Ce5 Ce7 3.662(2) . ?
Ce6 O11 2.203(10) . ?
Ce6 O10 2.207(10) . ?
Ce6 O6 2.310(10) . ?
Ce6 O8 2.327(11) 12_656 ?
Ce6 O1B 2.453(15) . ?
Ce6 O13 2.59(2) 3_655 ?
Ce6 O14 2.83(4) . ?
Ce6 O15 2.900(12) 3_655 ?
Ce7 O12 2.232(12) 10_556 ?
Ce7 O12 2.232(12) . ?
Ce7 O6 2.305(10) 10_556 ?
Ce7 O6 2.305(10) . ?
Ce7 O18F 2.39(3) . ?
Ce7 O20 2.41(7) . ?
Ce7 O14 2.93(4) . ?
Ce7 O14 2.93(4) 10_556 ?
Ce7 O15 2.96(4) 3_655 ?
O17F C15 1.12(6) . ?
O18F C15 1.24(6) . ?

loop_
_geom_torsion_atom_site_label_1
_geom_torsion_atom_site_label_2
_geom_torsion_atom_site_label_3
_geom_torsion_atom_site_label_4
_geom_torsion
_geom_torsion_site_symmetry_1
_geom_torsion_site_symmetry_2
_geom_torsion_site_symmetry_3
_geom_torsion_site_symmetry_4
_geom_torsion_publ_flag
O2B C1 C2 C3 175.5(14) . . . . ?
O1B C1 C2 C3 -9(2) . . . . ?
O2B C1 C2 C7 -2(2) . . . . ?
O1B C1 C2 C7 173.1(14) . . . . ?
C7 C2 C3 C4 0.0 . . . . ?
C1 C2 C3 C4 -177.7(15) . . . . ?
C2 C3 C4 C5 0.0 . . . . ?
C3 C4 C5 C6 0.0 . . . . ?
C4 C5 C6 C7 0.0 . . . . ?
C5 C6 C7 C2 0.0 . . . . ?
C3 C2 C7 C6 0.0 . . . . ?
C1 C2 C7 C6 177.7(15) . . . . ?
O4B C8 C9 C10 17(2) . . . . ?
O3B C8 C9 C10 -160.1(14) . . . . ?
Ce4 C8 C9 C10 -59(8) . . . . ?
O4B C8 C9 C14 -160.6(14) . . . . ?
O3B C8 C9 C14 22(2) . . . . ?
Ce4 C8 C9 C14 123(7) . . . . ?
C14 C9 C10 C11 0.0 . . . . ?
C8 C9 C10 C11 -177.6(17) . . . . ?
C9 C10 C11 C12 0.0 . . . . ?
C10 C11 C12 C13 0.0 . . . . ?
C11 C12 C13 C14 0.0 . . . . ?
C12 C13 C14 C9 0.0 . . . . ?
C10 C9 C14 C13 0.0 . . . . ?
C8 C9 C14 C13 177.6(17) . . . . ?
O2B C1 O1B Ce6 -2(4) . . . . ?
C2 C1 O1B Ce6 -176.6(10) . . . . ?
O1B C1 O2B Ce4 2(4) . . . . ?
C2 C1 O2B Ce4 176.6(10) . . . . ?
O4B C8 O3B Ce4 81(2) . . . 3_655 ?
C9 C8 O3B Ce4 -101.9(19) . . . 3_655 ?
Ce4 C8 O3B Ce4 94.7(12) . . . 3_655 ?
O4B C8 O3B Ce4 -14(2) . . . . ?
C9 C8 O3B Ce4 163.4(16) . . . . ?
O3B C8 O4B Ce4 14(2) . . . . ?
C9 C8 O4B Ce4 -162.7(15) . . . . ?
Ce5 O17F C15 O18F 0.0 . . . . ?
Ce7 O18F C15 O17F 0.0 . . . . ?
